data_7709589
loop_
_publ_author_name
'Rungthanaphatsophon, Pokpong'
'Rath, Nigam'
'Neely, Jamie'

_publ_section_title
;
 Iron(II) Complexes Supported by Pyrazolyl-Substituted Cyclopentadienyl
 Ligands: Synthesis and Characterization
;
_journal_name_full 'Dalton Transactions'
_journal_paper_doi 10.1039/D2DT00199C
_journal_year 2022
_chemical_formula_moiety 'C38 H43 Li N2 O, 0.125(H2 O)'
_chemical_formula_sum 'C38 H43.25 Li N2 O1.12'
_chemical_formula_weight 552.93
_space_group_crystal_system triclinic
_space_group_IT_number 2
_space_group_name_Hall '-P 1'
_space_group_name_H-M_alt 'P -1'
_atom_sites_solution_hydrogens mixed
_atom_sites_solution_primary dual
_atom_sites_solution_secondary difmap
_audit_creation_method SHELXL-2018/3
_audit_update_record
;
2022-02-15 deposited with the CCDC.	2022-02-22 downloaded from the CCDC.
;
_cell_angle_alpha 69.6737(8)
_cell_angle_beta 77.3700(8)
_cell_angle_gamma 69.1267(8)
_cell_formula_units_Z 2
_cell_length_a 10.0097(2)
_cell_length_b 13.3716(2)
_cell_length_c 13.7414(2)
_cell_measurement_reflns_used 9924
_cell_measurement_temperature 100(2)
_cell_measurement_theta_max 30.47
_cell_measurement_theta_min 2.33
_cell_volume 1602.03(5)
_computing_cell_refinement 'SAINT V8.34A (Bruker AXS Inc., 2013)'
_computing_data_collection 'Bruker APEX2'
_computing_data_reduction 'SAINT V8.34A (Bruker AXS Inc., 2013)'
_computing_molecular_graphics 'Bruker SHELXTL'
_computing_publication_material 'APEX3 v2018.7--RC8 (Bruker AXS, 2018)'
_computing_structure_refinement 'SHELXL-2018/3 (Sheldrick, 2018)'
_computing_structure_solution 'SHELXT-2014 (Sheldrick, 2008)'
_diffrn_ambient_temperature 100(2)
_diffrn_detector_area_resol_mean 7.41
_diffrn_measured_fraction_theta_full 0.999
_diffrn_measured_fraction_theta_max 0.998
_diffrn_measurement_device_type 'Bruker D8 VENTURE'
_diffrn_measurement_method '\w and \f scans'
_diffrn_radiation_type MoK\a
_diffrn_radiation_wavelength 0.71073
_diffrn_reflns_av_R_equivalents 0.0521
_diffrn_reflns_av_unetI/netI 0.0506
_diffrn_reflns_Laue_measured_fraction_full 0.999
_diffrn_reflns_Laue_measured_fraction_max 0.998
_diffrn_reflns_limit_h_max 14
_diffrn_reflns_limit_h_min -14
_diffrn_reflns_limit_k_max 18
_diffrn_reflns_limit_k_min -19
_diffrn_reflns_limit_l_max 19
_diffrn_reflns_limit_l_min -19
_diffrn_reflns_number 37929
_diffrn_reflns_point_group_measured_fraction_full 0.999
_diffrn_reflns_point_group_measured_fraction_max 0.998
_diffrn_reflns_theta_full 25.242
_diffrn_reflns_theta_max 30.526
_diffrn_reflns_theta_min 2.190
_diffrn_source 'microfocus sealed tube'
_exptl_absorpt_coefficient_mu 0.068
_exptl_absorpt_correction_T_max 0.9604
_exptl_absorpt_correction_T_min 0.9199
_exptl_absorpt_correction_type multi-scan
_exptl_absorpt_process_details 'SADABS V2016/2 (Bruker AXS Inc.)'
_exptl_crystal_colour colourless
_exptl_crystal_density_diffrn 1.146
_exptl_crystal_density_method 'not measured'
_exptl_crystal_description block
_exptl_crystal_F_000 594
_exptl_crystal_size_max 0.166
_exptl_crystal_size_mid 0.143
_exptl_crystal_size_min 0.127
_refine_diff_density_max 0.445
_refine_diff_density_min -0.440
_refine_diff_density_rms 0.051
_refine_ls_extinction_method none
_refine_ls_goodness_of_fit_ref 1.052
_refine_ls_hydrogen_treatment constr
_refine_ls_matrix_type full
_refine_ls_number_parameters 440
_refine_ls_number_reflns 9770
_refine_ls_number_restraints 77
_refine_ls_restrained_S_all 1.055
_refine_ls_R_factor_all 0.0777
_refine_ls_R_factor_gt 0.0523
_refine_ls_shift/su_max 0.000
_refine_ls_shift/su_mean 0.000
_refine_ls_structure_factor_coef Fsqd
_refine_ls_weighting_details 'w=1/[\s^2^(Fo^2^)+(0.0609P)^2^+0.3999P] where P=(Fo^2^+2Fc^2^)/3'
_refine_ls_weighting_scheme calc
_refine_ls_wR_factor_gt 0.1251
_refine_ls_wR_factor_ref 0.1390
_reflns_Friedel_coverage 0.000
_reflns_number_gt 7115
_reflns_number_total 9770
_reflns_threshold_expression 'I > 2\s(I)'
_cod_data_source_file d2dt00199c2.cif
_cod_data_source_block n17719
_cod_database_code 7709589
_shelx_shelxl_version_number 2018/3
_shelx_space_group_comment
; 
The symmetry employed for this shelxl refinement is uniquely defined 
by the following loop, which should always be used as a source of 
symmetry information in preference to the above space-group names. 
They are only intended as comments. 
;
_shelx_estimated_absorpt_t_min 0.989
_shelx_estimated_absorpt_t_max 0.991

loop_
_space_group_symop_operation_xyz
'x, y, z'
'-x, -y, -z'

loop_
_atom_site_label
_atom_site_type_symbol
_atom_site_fract_x
_atom_site_fract_y
_atom_site_fract_z
_atom_site_U_iso_or_equiv
_atom_site_adp_type
_atom_site_occupancy
_atom_site_site_symmetry_order
_atom_site_calc_flag
_atom_site_refinement_flags_posn
_atom_site_refinement_flags_adp
_atom_site_refinement_flags_occupancy
_atom_site_disorder_assembly
_atom_site_disorder_group
Li1 Li 0.9134(2) 0.51578(18) 0.78836(19) 0.0235(5) Uani 1 1 d . . . . .
N1 N 0.72513(11) 0.57401(8) 0.71913(8) 0.0165(2) Uani 1 1 d . . . . .
N2 N 0.62122(10) 0.67406(8) 0.71804(8) 0.0153(2) Uani 1 1 d . . . . .
C1 C 0.91882(12) 0.69076(10) 0.74698(9) 0.0150(2) Uani 1 1 d . . . . .
C2 C 1.03397(13) 0.63287(10) 0.68682(10) 0.0180(2) Uani 1 1 d . . . . .
H2 H 1.044550 0.649494 0.613013 0.022 Uiso 1 1 calc R U . . .
C3 C 1.13054(13) 0.54623(10) 0.75490(11) 0.0214(3) Uani 1 1 d . . . . .
H3 H 1.216915 0.494577 0.734890 0.026 Uiso 1 1 calc R U . . .
C4 C 1.07638(14) 0.54987(11) 0.85743(11) 0.0222(3) Uani 1 1 d . . . . .
H4 H 1.120168 0.501565 0.918825 0.027 Uiso 1 1 calc R U . . .
C5 C 0.94558(13) 0.63784(10) 0.85312(10) 0.0184(2) Uani 1 1 d . . . . .
H5 H 0.885467 0.658281 0.911408 0.022 Uiso 1 1 calc R U . . .
C6 C 0.78740(12) 0.78740(9) 0.70636(9) 0.0140(2) Uani 1 1 d . . . . .
C7 C 0.76964(12) 0.89460(10) 0.73462(9) 0.0149(2) Uani 1 1 d . . . . .
C8 C 0.85746(13) 0.89851(10) 0.79784(10) 0.0179(2) Uani 1 1 d . . . . .
H8 H 0.933184 0.833347 0.825346 0.021 Uiso 1 1 calc R U . . .
C9 C 0.83597(14) 0.99688(11) 0.82150(10) 0.0215(3) Uani 1 1 d . . . . .
H9 H 0.896975 0.997872 0.865062 0.026 Uiso 1 1 calc R U . . .
C10 C 0.72688(15) 1.09284(11) 0.78221(10) 0.0227(3) Uani 1 1 d . . . . .
H10 H 0.711828 1.159336 0.799290 0.027 Uiso 1 1 calc R U . . .
C11 C 0.63941(14) 1.09101(10) 0.71744(10) 0.0214(3) Uani 1 1 d . . . . .
H11 H 0.564209 1.156554 0.689811 0.026 Uiso 1 1 calc R U . . .
C12 C 0.66188(13) 0.99358(10) 0.69314(10) 0.0187(2) Uani 1 1 d . . . . .
H12 H 0.602982 0.993813 0.647371 0.022 Uiso 1 1 calc R U . . .
C13 C 0.80694(12) 0.82493(9) 0.58536(9) 0.0151(2) Uani 1 1 d . . . . .
C14 C 0.92380(13) 0.86595(10) 0.53800(10) 0.0183(2) Uani 1 1 d . . . . .
H14 H 0.985345 0.867205 0.581007 0.022 Uiso 1 1 calc R U . . .
C15 C 0.95227(14) 0.90460(11) 0.43074(10) 0.0212(3) Uani 1 1 d . . . . .
H15 H 1.033476 0.930358 0.401068 0.025 Uiso 1 1 calc R U . . .
C16 C 0.86185(15) 0.90569(11) 0.36647(10) 0.0238(3) Uani 1 1 d . . . . .
H16 H 0.880278 0.932441 0.292714 0.029 Uiso 1 1 calc R U . . .
C17 C 0.74486(15) 0.86735(12) 0.41126(10) 0.0260(3) Uani 1 1 d . . . . .
H17 H 0.681927 0.868499 0.367922 0.031 Uiso 1 1 calc R U . . .
C18 C 0.71804(14) 0.82685(11) 0.51976(10) 0.0218(3) Uani 1 1 d . . . . .
H18 H 0.637495 0.800184 0.549055 0.026 Uiso 1 1 calc R U . . .
C19 C 0.64137(12) 0.75839(9) 0.75419(9) 0.0145(2) Uani 1 1 d . . . . .
H19 H 0.563587 0.828977 0.726214 0.017 Uiso 1 1 calc R U . . .
C20 C 0.60814(12) 0.72988(10) 0.87339(9) 0.0165(2) Uani 1 1 d . . . . .
C21 C 0.56546(15) 0.81378(12) 0.92223(10) 0.0237(3) Uani 1 1 d . . . . .
H21 H 0.557282 0.888949 0.881244 0.028 Uiso 1 1 calc R U . . .
C22 C 0.53476(17) 0.78876(14) 1.03005(12) 0.0322(3) Uani 1 1 d . . . . .
H22 H 0.507768 0.846530 1.062272 0.039 Uiso 1 1 calc R U . . .
C23 C 0.54334(16) 0.67988(14) 1.09079(11) 0.0305(3) Uani 1 1 d . . . . .
H23 H 0.523424 0.662693 1.164554 0.037 Uiso 1 1 calc R U . . .
C24 C 0.58103(14) 0.59666(12) 1.04331(10) 0.0252(3) Uani 1 1 d . . . . .
H24 H 0.585190 0.522177 1.084403 0.030 Uiso 1 1 calc R U . . .
C25 C 0.61288(13) 0.62142(11) 0.93568(10) 0.0201(3) Uani 1 1 d . . . . .
H25 H 0.638364 0.563439 0.903896 0.024 Uiso 1 1 calc R U . . .
C26 C 0.66925(13) 0.52243(10) 0.67786(9) 0.0174(2) Uani 1 1 d . . . . .
C27 C 0.53031(13) 0.58798(10) 0.65207(10) 0.0191(2) Uani 1 1 d . . . . .
H27 H 0.468254 0.569689 0.622259 0.023 Uiso 1 1 calc R U . . .
C28 C 0.50178(12) 0.68455(10) 0.67873(9) 0.0161(2) Uani 1 1 d . . . . .
C29 C 0.75633(14) 0.41047(10) 0.66061(10) 0.0205(3) Uani 1 1 d . . . . .
H29 H 0.772793 0.353192 0.730278 0.025 Uiso 1 1 calc R U . . .
C30 C 0.67629(16) 0.37458(12) 0.60257(11) 0.0274(3) Uani 1 1 d . . . . .
H30A H 0.584314 0.368920 0.643190 0.041 Uiso 1 1 calc R U . . .
H30B H 0.734568 0.301560 0.593026 0.041 Uiso 1 1 calc R U . . .
H30C H 0.658568 0.430193 0.534212 0.041 Uiso 1 1 calc R U . . .
C31 C 0.90289(16) 0.41461(13) 0.59945(12) 0.0300(3) Uani 1 1 d . . . . .
H31A H 0.888813 0.468163 0.529760 0.045 Uiso 1 1 calc R U . . .
H31B H 0.959692 0.340074 0.592945 0.045 Uiso 1 1 calc R U . . .
H31C H 0.953888 0.438227 0.636526 0.045 Uiso 1 1 calc R U . . .
C32 C 0.37108(13) 0.78622(10) 0.66520(10) 0.0185(2) Uani 1 1 d . . . . .
H32 H 0.403250 0.853338 0.650177 0.022 Uiso 1 1 calc R U . . .
C33 C 0.26625(15) 0.77902(12) 0.76530(11) 0.0266(3) Uani 1 1 d . . . . .
H33A H 0.231655 0.714596 0.780764 0.040 Uiso 1 1 calc R U . . .
H33B H 0.184469 0.847837 0.755685 0.040 Uiso 1 1 calc R U . . .
H33C H 0.315632 0.770023 0.823433 0.040 Uiso 1 1 calc R U . . .
C34 C 0.29787(15) 0.80121(12) 0.57250(11) 0.0255(3) Uani 1 1 d . . . . .
H34A H 0.369380 0.797393 0.511425 0.038 Uiso 1 1 calc R U . . .
H34B H 0.223435 0.874238 0.557086 0.038 Uiso 1 1 calc R U . . .
H34C H 0.253767 0.741647 0.589435 0.038 Uiso 1 1 calc R U . . .
O1 O 0.9573(11) 0.3510(11) 0.8730(10) 0.0212(16) Uani 0.279(6) 1 d D . P A 1
C35 C 0.857(2) 0.3043(13) 0.952(2) 0.030(3) Uani 0.279(6) 1 d D . P A 1
H35A H 0.759569 0.334946 0.929021 0.036 Uiso 0.279(6) 1 calc R U P A 1
H35B H 0.852767 0.319235 1.018323 0.036 Uiso 0.279(6) 1 calc R U P A 1
C36 C 0.9186(12) 0.1821(10) 0.9627(10) 0.027(2) Uani 0.279(6) 1 d D . P A 1
H36A H 0.879496 0.160742 0.915297 0.033 Uiso 0.279(6) 1 calc R U P A 1
H36B H 0.901874 0.135897 1.035464 0.033 Uiso 0.279(6) 1 calc R U P A 1
C37 C 1.0873(8) 0.1723(6) 0.9285(6) 0.0432(18) Uani 0.279(6) 1 d D . P A 1
H37A H 1.143260 0.126208 0.988654 0.052 Uiso 0.279(6) 1 calc R U P A 1
H37B H 1.125304 0.136230 0.872006 0.052 Uiso 0.279(6) 1 calc R U P A 1
C38 C 1.0998(8) 0.2807(6) 0.8936(9) 0.0501(11) Uani 0.279(6) 1 d D U P A 1
H38A H 1.168016 0.290632 0.829480 0.060 Uiso 0.279(6) 1 calc R U P A 1
H38B H 1.132593 0.296689 0.947906 0.060 Uiso 0.279(6) 1 calc R U P A 1
O1' O 0.9310(5) 0.3570(4) 0.8573(4) 0.0233(8) Uani 0.681(7) 1 d D . P A 2
C35' C 0.8398(8) 0.3189(5) 0.9486(8) 0.0243(12) Uani 0.681(7) 1 d D . P A 2
H35C H 0.737631 0.355091 0.935317 0.029 Uiso 0.681(7) 1 calc R U P A 2
H35D H 0.854447 0.338729 1.007661 0.029 Uiso 0.681(7) 1 calc R U P A 2
C36' C 0.8772(6) 0.1927(5) 0.9750(5) 0.0443(14) Uani 0.681(7) 1 d D . P A 2
H36C H 0.803358 0.171156 0.956412 0.053 Uiso 0.681(7) 1 calc R U P A 2
H36D H 0.890347 0.154961 1.049833 0.053 Uiso 0.681(7) 1 calc R U P A 2
C37' C 1.0244(6) 0.1665(3) 0.9025(3) 0.0576(12) Uani 0.681(7) 1 d D . P A 2
H37C H 1.100132 0.106329 0.943811 0.069 Uiso 0.681(7) 1 calc R U P A 2
H37D H 1.012620 0.141521 0.845861 0.069 Uiso 0.681(7) 1 calc R U P A 2
C38' C 1.0655(3) 0.2723(2) 0.8575(3) 0.0492(9) Uani 0.681(7) 1 d D U P A 2
H38C H 1.128728 0.275963 0.901605 0.059 Uiso 0.681(7) 1 calc R U P A 2
H38D H 1.114998 0.278659 0.785862 0.059 Uiso 0.681(7) 1 calc R U P A 2
O1S O 1.1837(11) 0.2191(10) 0.8200(9) 0.056(5) Uani 0.121(4) 1 d . . P B 3
H1SA H 1.251737 0.159966 0.848018 0.084 Uiso 0.121(4) 1 d R U P B 3
H1SB H 1.138381 0.194662 0.790364 0.084 Uiso 0.121(4) 1 d R U P B 3

loop_
_atom_site_aniso_label
_atom_site_aniso_U_11
_atom_site_aniso_U_22
_atom_site_aniso_U_33
_atom_site_aniso_U_23
_atom_site_aniso_U_13
_atom_site_aniso_U_12
Li1 0.0225(11) 0.0181(10) 0.0292(12) -0.0047(9) -0.0031(9) -0.0073(9)
N1 0.0168(5) 0.0133(5) 0.0185(5) -0.0050(4) -0.0008(4) -0.0040(4)
N2 0.0148(5) 0.0145(5) 0.0176(5) -0.0052(4) -0.0022(4) -0.0049(4)
C1 0.0134(5) 0.0136(5) 0.0185(6) -0.0045(4) -0.0026(4) -0.0042(4)
C2 0.0167(5) 0.0152(5) 0.0211(6) -0.0047(5) 0.0000(4) -0.0056(4)
C3 0.0157(6) 0.0165(6) 0.0289(7) -0.0048(5) -0.0019(5) -0.0035(4)
C4 0.0189(6) 0.0195(6) 0.0254(7) -0.0005(5) -0.0080(5) -0.0054(5)
C5 0.0174(6) 0.0177(6) 0.0197(6) -0.0036(5) -0.0038(4) -0.0057(4)
C6 0.0137(5) 0.0134(5) 0.0152(5) -0.0038(4) -0.0020(4) -0.0048(4)
C7 0.0158(5) 0.0150(5) 0.0143(5) -0.0049(4) 0.0012(4) -0.0062(4)
C8 0.0167(5) 0.0191(6) 0.0188(6) -0.0065(5) -0.0005(4) -0.0065(4)
C9 0.0245(6) 0.0243(6) 0.0208(6) -0.0097(5) -0.0010(5) -0.0115(5)
C10 0.0304(7) 0.0183(6) 0.0226(6) -0.0105(5) 0.0026(5) -0.0100(5)
C11 0.0228(6) 0.0155(5) 0.0227(6) -0.0053(5) 0.0007(5) -0.0044(5)
C12 0.0199(6) 0.0166(5) 0.0198(6) -0.0051(5) -0.0022(5) -0.0062(5)
C13 0.0156(5) 0.0124(5) 0.0155(5) -0.0045(4) -0.0013(4) -0.0020(4)
C14 0.0186(6) 0.0158(5) 0.0201(6) -0.0059(5) -0.0002(4) -0.0053(4)
C15 0.0228(6) 0.0182(6) 0.0214(6) -0.0057(5) 0.0040(5) -0.0087(5)
C16 0.0304(7) 0.0223(6) 0.0153(6) -0.0047(5) 0.0016(5) -0.0075(5)
C17 0.0276(7) 0.0347(7) 0.0170(6) -0.0062(5) -0.0044(5) -0.0113(6)
C18 0.0196(6) 0.0280(7) 0.0184(6) -0.0047(5) -0.0017(5) -0.0102(5)
C19 0.0149(5) 0.0137(5) 0.0161(5) -0.0057(4) -0.0018(4) -0.0044(4)
C20 0.0124(5) 0.0216(6) 0.0163(6) -0.0065(5) -0.0004(4) -0.0059(4)
C21 0.0261(7) 0.0257(7) 0.0216(6) -0.0112(5) 0.0058(5) -0.0115(5)
C22 0.0370(8) 0.0422(9) 0.0256(7) -0.0198(7) 0.0097(6) -0.0199(7)
C23 0.0291(7) 0.0459(9) 0.0166(6) -0.0088(6) 0.0030(5) -0.0151(6)
C24 0.0199(6) 0.0284(7) 0.0206(6) 0.0002(5) -0.0015(5) -0.0072(5)
C25 0.0178(6) 0.0209(6) 0.0196(6) -0.0045(5) -0.0008(5) -0.0056(5)
C26 0.0211(6) 0.0163(5) 0.0162(6) -0.0049(4) 0.0000(4) -0.0084(4)
C27 0.0196(6) 0.0206(6) 0.0208(6) -0.0069(5) -0.0030(5) -0.0091(5)
C28 0.0158(5) 0.0182(5) 0.0156(5) -0.0044(4) -0.0010(4) -0.0075(4)
C29 0.0257(6) 0.0162(5) 0.0213(6) -0.0076(5) -0.0015(5) -0.0069(5)
C30 0.0369(8) 0.0222(6) 0.0289(7) -0.0120(6) -0.0035(6) -0.0117(6)
C31 0.0278(7) 0.0284(7) 0.0374(8) -0.0198(6) 0.0055(6) -0.0082(6)
C32 0.0164(5) 0.0179(6) 0.0213(6) -0.0048(5) -0.0025(4) -0.0062(4)
C33 0.0200(6) 0.0289(7) 0.0267(7) -0.0080(6) 0.0014(5) -0.0052(5)
C34 0.0234(6) 0.0258(7) 0.0274(7) -0.0056(5) -0.0097(5) -0.0058(5)
O1 0.024(4) 0.024(3) 0.020(3) 0.001(2) -0.011(2) -0.015(3)
C35 0.033(4) 0.026(5) 0.022(5) -0.001(4) -0.006(3) -0.003(4)
C36 0.045(5) 0.017(3) 0.017(4) -0.004(3) 0.000(4) -0.008(3)
C37 0.047(4) 0.037(3) 0.041(4) 0.000(3) -0.014(3) -0.013(3)
C38 0.0237(17) 0.0202(12) 0.096(3) -0.0057(16) -0.0152(15) -0.0001(12)
O1' 0.0197(14) 0.0164(9) 0.032(2) -0.0005(10) -0.0104(10) -0.0053(9)
C35' 0.037(2) 0.0132(14) 0.024(2) -0.0031(15) -0.0046(19) -0.0104(16)
C36' 0.075(4) 0.0235(17) 0.0287(17) -0.0108(13) 0.020(2) -0.021(2)
C37' 0.082(3) 0.0311(14) 0.047(2) -0.0127(13) 0.0157(19) -0.0155(16)
C38' 0.0235(14) 0.0197(9) 0.096(3) -0.0059(13) -0.0169(13) -0.0013(9)
O1S 0.035(6) 0.079(9) 0.070(8) -0.066(7) -0.025(5) 0.019(5)

loop_
_atom_type_symbol
_atom_type_description
_atom_type_scat_dispersion_real
_atom_type_scat_dispersion_imag
_atom_type_scat_source
C C 0.0033 0.0016 'International Tables Vol C Tables 4.2.6.8 and 6.1.1.4'
H H 0.0000 0.0000 'International Tables Vol C Tables 4.2.6.8 and 6.1.1.4'
Li Li -0.0003 0.0001 'International Tables Vol C Tables 4.2.6.8 and 6.1.1.4'
N N 0.0061 0.0033 'International Tables Vol C Tables 4.2.6.8 and 6.1.1.4'
O O 0.0106 0.0060 'International Tables Vol C Tables 4.2.6.8 and 6.1.1.4'

loop_
_geom_angle_atom_site_label_1
_geom_angle_atom_site_label_2
_geom_angle_atom_site_label_3
_geom_angle
_geom_angle_site_symmetry_1
_geom_angle_site_symmetry_3
_geom_angle_publ_flag
O1' Li1 N1 102.56(16) . . ?
O1 Li1 N1 111.9(3) . . ?
O1' Li1 C2 143.51(19) . . ?
O1 Li1 C2 138.0(3) . . ?
N1 Li1 C2 102.74(10) . . ?
O1' Li1 C1 164.81(19) . . ?
O1 Li1 C1 155.6(3) . . ?
N1 Li1 C1 90.00(9) . . ?
C2 Li1 C1 37.09(6) . . ?
O1' Li1 C5 128.10(19) . . ?
O1 Li1 C5 119.7(4) . . ?
N1 Li1 C5 114.35(11) . . ?
C2 Li1 C5 61.18(7) . . ?
C1 Li1 C5 36.99(6) . . ?
O1' Li1 C3 111.43(16) . . ?
O1 Li1 C3 103.7(3) . . ?
N1 Li1 C3 138.67(12) . . ?
C2 Li1 C3 36.60(6) . . ?
C1 Li1 C3 61.38(7) . . ?
C5 Li1 C3 60.46(7) . . ?
O1' Li1 C4 104.93(16) . . ?
O1 Li1 C4 95.3(3) . . ?
N1 Li1 C4 149.55(12) . . ?
C2 Li1 C4 60.54(7) . . ?
C1 Li1 C4 61.05(7) . . ?
C5 Li1 C4 36.11(6) . . ?
C3 Li1 C4 35.82(6) . . ?
C26 N1 N2 104.94(10) . . ?
C26 N1 Li1 130.15(10) . . ?
N2 N1 Li1 124.51(10) . . ?
C28 N2 N1 111.83(10) . . ?
C28 N2 C19 125.61(10) . . ?
N1 N2 C19 122.56(9) . . ?
C2 C1 C5 106.87(10) . . ?
C2 C1 C6 126.60(11) . . ?
C5 C1 C6 126.46(11) . . ?
C2 C1 Li1 71.41(9) . . ?
C5 C1 Li1 72.49(9) . . ?
C6 C1 Li1 119.03(10) . . ?
C3 C2 C1 108.59(11) . . ?
C3 C2 Li1 73.57(9) . . ?
C1 C2 Li1 71.51(9) . . ?
C3 C2 H2 125.7 . . ?
C1 C2 H2 125.7 . . ?
Li1 C2 H2 120.9 . . ?
C4 C3 C2 108.00(11) . . ?
C4 C3 Li1 73.04(10) . . ?
C2 C3 Li1 69.83(9) . . ?
C4 C3 H3 126.0 . . ?
C2 C3 H3 126.0 . . ?
Li1 C3 H3 122.8 . . ?
C3 C4 C5 107.98(11) . . ?
C3 C4 Li1 71.14(10) . . ?
C5 C4 Li1 70.17(9) . . ?
C3 C4 H4 126.0 . . ?
C5 C4 H4 126.0 . . ?
Li1 C4 H4 124.3 . . ?
C4 C5 C1 108.55(11) . . ?
C4 C5 Li1 73.72(9) . . ?
C1 C5 Li1 70.52(9) . . ?
C4 C5 H5 125.7 . . ?
C1 C5 H5 125.7 . . ?
Li1 C5 H5 121.7 . . ?
C1 C6 C13 109.41(9) . . ?
C1 C6 C7 112.94(9) . . ?
C13 C6 C7 103.74(9) . . ?
C1 C6 C19 112.42(9) . . ?
C13 C6 C19 113.03(9) . . ?
C7 C6 C19 104.97(9) . . ?
C8 C7 C12 117.69(11) . . ?
C8 C7 C6 123.24(10) . . ?
C12 C7 C6 119.06(10) . . ?
C7 C8 C9 120.88(11) . . ?
C7 C8 H8 119.6 . . ?
C9 C8 H8 119.6 . . ?
C10 C9 C8 120.66(12) . . ?
C10 C9 H9 119.7 . . ?
C8 C9 H9 119.7 . . ?
C9 C10 C11 119.26(12) . . ?
C9 C10 H10 120.4 . . ?
C11 C10 H10 120.4 . . ?
C12 C11 C10 119.99(12) . . ?
C12 C11 H11 120.0 . . ?
C10 C11 H11 120.0 . . ?
C11 C12 C7 121.47(12) . . ?
C11 C12 H12 119.3 . . ?
C7 C12 H12 119.3 . . ?
C18 C13 C14 117.04(11) . . ?
C18 C13 C6 126.98(11) . . ?
C14 C13 C6 115.90(10) . . ?
C15 C14 C13 122.13(12) . . ?
C15 C14 H14 118.9 . . ?
C13 C14 H14 118.9 . . ?
C14 C15 C16 119.86(12) . . ?
C14 C15 H15 120.1 . . ?
C16 C15 H15 120.1 . . ?
C17 C16 C15 119.09(12) . . ?
C17 C16 H16 120.5 . . ?
C15 C16 H16 120.5 . . ?
C16 C17 C18 120.68(13) . . ?
C16 C17 H17 119.7 . . ?
C18 C17 H17 119.7 . . ?
C13 C18 C17 121.18(12) . . ?
C13 C18 H18 119.4 . . ?
C17 C18 H18 119.4 . . ?
N2 C19 C20 109.91(9) . . ?
N2 C19 C6 114.31(9) . . ?
C20 C19 C6 116.17(9) . . ?
N2 C19 H19 105.1 . . ?
C20 C19 H19 105.1 . . ?
C6 C19 H19 105.1 . . ?
C25 C20 C21 117.90(11) . . ?
C25 C20 C19 121.57(11) . . ?
C21 C20 C19 120.46(11) . . ?
C22 C21 C20 120.84(13) . . ?
C22 C21 H21 119.6 . . ?
C20 C21 H21 119.6 . . ?
C23 C22 C21 120.30(14) . . ?
C23 C22 H22 119.8 . . ?
C21 C22 H22 119.8 . . ?
C24 C23 C22 119.51(13) . . ?
C24 C23 H23 120.2 . . ?
C22 C23 H23 120.2 . . ?
C23 C24 C25 120.21(13) . . ?
C23 C24 H24 119.9 . . ?
C25 C24 H24 119.9 . . ?
C24 C25 C20 121.18(12) . . ?
C24 C25 H25 119.4 . . ?
C20 C25 H25 119.4 . . ?
N1 C26 C27 110.91(11) . . ?
N1 C26 C29 120.78(11) . . ?
C27 C26 C29 128.26(11) . . ?
C28 C27 C26 106.03(11) . . ?
C28 C27 H27 127.0 . . ?
C26 C27 H27 127.0 . . ?
N2 C28 C27 106.28(10) . . ?
N2 C28 C32 124.22(11) . . ?
C27 C28 C32 129.45(11) . . ?
C26 C29 C30 111.14(11) . . ?
C26 C29 C31 110.90(11) . . ?
C30 C29 C31 109.54(11) . . ?
C26 C29 H29 108.4 . . ?
C30 C29 H29 108.4 . . ?
C31 C29 H29 108.4 . . ?
C29 C30 H30A 109.5 . . ?
C29 C30 H30B 109.5 . . ?
H30A C30 H30B 109.5 . . ?
C29 C30 H30C 109.5 . . ?
H30A C30 H30C 109.5 . . ?
H30B C30 H30C 109.5 . . ?
C29 C31 H31A 109.5 . . ?
C29 C31 H31B 109.5 . . ?
H31A C31 H31B 109.5 . . ?
C29 C31 H31C 109.5 . . ?
H31A C31 H31C 109.5 . . ?
H31B C31 H31C 109.5 . . ?
C28 C32 C34 110.42(10) . . ?
C28 C32 C33 111.06(10) . . ?
C34 C32 C33 111.11(11) . . ?
C28 C32 H32 108.0 . . ?
C34 C32 H32 108.0 . . ?
C33 C32 H32 108.0 . . ?
C32 C33 H33A 109.5 . . ?
C32 C33 H33B 109.5 . . ?
H33A C33 H33B 109.5 . . ?
C32 C33 H33C 109.5 . . ?
H33A C33 H33C 109.5 . . ?
H33B C33 H33C 109.5 . . ?
C32 C34 H34A 109.5 . . ?
C32 C34 H34B 109.5 . . ?
H34A C34 H34B 109.5 . . ?
C32 C34 H34C 109.5 . . ?
H34A C34 H34C 109.5 . . ?
H34B C34 H34C 109.5 . . ?
C38 O1 C35 108.7(11) . . ?
C38 O1 Li1 122.3(8) . . ?
C35 O1 Li1 124.3(10) . . ?
O1 C35 C36 102.9(11) . . ?
O1 C35 H35A 111.2 . . ?
C36 C35 H35A 111.2 . . ?
O1 C35 H35B 111.2 . . ?
C36 C35 H35B 111.2 . . ?
H35A C35 H35B 109.1 . . ?
C35 C36 C37 100.0(9) . . ?
C35 C36 H36A 111.8 . . ?
C37 C36 H36A 111.8 . . ?
C35 C36 H36B 111.8 . . ?
C37 C36 H36B 111.8 . . ?
H36A C36 H36B 109.5 . . ?
C38 C37 C36 108.2(7) . . ?
C38 C37 H37A 110.1 . . ?
C36 C37 H37A 110.1 . . ?
C38 C37 H37B 110.1 . . ?
C36 C37 H37B 110.1 . . ?
H37A C37 H37B 108.4 . . ?
C37 C38 O1 103.6(7) . . ?
C37 C38 H38A 111.0 . . ?
O1 C38 H38A 111.0 . . ?
C37 C38 H38B 111.0 . . ?
O1 C38 H38B 111.0 . . ?
H38A C38 H38B 109.0 . . ?
C38' O1' C35' 108.7(4) . . ?
C38' O1' Li1 121.7(4) . . ?
C35' O1' Li1 123.1(4) . . ?
O1' C35' C36' 108.4(5) . . ?
O1' C35' H35C 110.0 . . ?
C36' C35' H35C 110.0 . . ?
O1' C35' H35D 110.0 . . ?
C36' C35' H35D 110.0 . . ?
H35C C35' H35D 108.4 . . ?
C35' C36' C37' 100.1(4) . . ?
C35' C36' H36C 111.7 . . ?
C37' C36' H36C 111.7 . . ?
C35' C36' H36D 111.7 . . ?
C37' C36' H36D 111.7 . . ?
H36C C36' H36D 109.5 . . ?
C38' C37' C36' 107.5(3) . . ?
C38' C37' H37C 110.2 . . ?
C36' C37' H37C 110.2 . . ?
C38' C37' H37D 110.2 . . ?
C36' C37' H37D 110.2 . . ?
H37C C37' H37D 108.5 . . ?
O1' C38' C37' 102.9(3) . . ?
O1' C38' H38C 111.2 . . ?
C37' C38' H38C 111.2 . . ?
O1' C38' H38D 111.2 . . ?
C37' C38' H38D 111.2 . . ?
H38C C38' H38D 109.1 . . ?
H1SA O1S H1SB 104.5 . . ?

loop_
_geom_bond_atom_site_label_1
_geom_bond_atom_site_label_2
_geom_bond_distance
_geom_bond_site_symmetry_2
_geom_bond_publ_flag
Li1 O1' 1.960(6) . ?
Li1 O1 2.038(12) . ?
Li1 N1 2.070(2) . ?
Li1 C2 2.224(3) . ?
Li1 C1 2.226(2) . ?
Li1 C5 2.252(3) . ?
Li1 C3 2.273(3) . ?
Li1 C4 2.298(3) . ?
N1 C26 1.3400(16) . ?
N1 N2 1.3686(13) . ?
N2 C28 1.3606(15) . ?
N2 C19 1.4677(15) . ?
C1 C2 1.4153(17) . ?
C1 C5 1.4207(17) . ?
C1 C6 1.5234(16) . ?
C2 C3 1.4129(17) . ?
C2 H2 0.9500 . ?
C3 C4 1.4058(19) . ?
C3 H3 0.9500 . ?
C4 C5 1.4105(17) . ?
C4 H4 0.9500 . ?
C5 H5 0.9500 . ?
C6 C13 1.5501(16) . ?
C6 C7 1.5531(16) . ?
C6 C19 1.5892(16) . ?
C7 C8 1.3887(17) . ?
C7 C12 1.4026(16) . ?
C8 C9 1.3953(18) . ?
C8 H8 0.9500 . ?
C9 C10 1.3815(19) . ?
C9 H9 0.9500 . ?
C10 C11 1.3894(19) . ?
C10 H10 0.9500 . ?
C11 C12 1.3857(18) . ?
C11 H11 0.9500 . ?
C12 H12 0.9500 . ?
C13 C18 1.3868(17) . ?
C13 C14 1.4032(17) . ?
C14 C15 1.3831(17) . ?
C14 H14 0.9500 . ?
C15 C16 1.3895(19) . ?
C15 H15 0.9500 . ?
C16 C17 1.3807(19) . ?
C16 H16 0.9500 . ?
C17 C18 1.3986(18) . ?
C17 H17 0.9500 . ?
C18 H18 0.9500 . ?
C19 C20 1.5353(16) . ?
C19 H19 1.0000 . ?
C20 C25 1.3944(17) . ?
C20 C21 1.3956(18) . ?
C21 C22 1.3897(19) . ?
C21 H21 0.9500 . ?
C22 C23 1.386(2) . ?
C22 H22 0.9500 . ?
C23 C24 1.380(2) . ?
C23 H23 0.9500 . ?
C24 C25 1.3884(18) . ?
C24 H24 0.9500 . ?
C25 H25 0.9500 . ?
C26 C27 1.3998(17) . ?
C26 C29 1.5110(17) . ?
C27 C28 1.3796(17) . ?
C27 H27 0.9500 . ?
C28 C32 1.5025(17) . ?
C29 C30 1.5257(18) . ?
C29 C31 1.5323(19) . ?
C29 H29 1.0000 . ?
C30 H30A 0.9800 . ?
C30 H30B 0.9800 . ?
C30 H30C 0.9800 . ?
C31 H31A 0.9800 . ?
C31 H31B 0.9800 . ?
C31 H31C 0.9800 . ?
C32 C34 1.5251(18) . ?
C32 C33 1.5333(18) . ?
C32 H32 1.0000 . ?
C33 H33A 0.9800 . ?
C33 H33B 0.9800 . ?
C33 H33C 0.9800 . ?
C34 H34A 0.9800 . ?
C34 H34B 0.9800 . ?
C34 H34C 0.9800 . ?
O1 C38 1.426(10) . ?
O1 C35 1.438(13) . ?
C35 C36 1.492(13) . ?
C35 H35A 0.9900 . ?
C35 H35B 0.9900 . ?
C36 C37 1.621(11) . ?
C36 H36A 0.9900 . ?
C36 H36B 0.9900 . ?
C37 C38 1.401(9) . ?
C37 H37A 0.9900 . ?
C37 H37B 0.9900 . ?
C38 H38A 0.9900 . ?
C38 H38B 0.9900 . ?
O1' C38' 1.417(4) . ?
O1' C35' 1.434(6) . ?
C35' C36' 1.518(5) . ?
C35' H35C 0.9900 . ?
C35' H35D 0.9900 . ?
C36' C37' 1.588(5) . ?
C36' H36C 0.9900 . ?
C36' H36D 0.9900 . ?
C37' C38' 1.500(4) . ?
C37' H37C 0.9900 . ?
C37' H37D 0.9900 . ?
C38' H38C 0.9900 . ?
C38' H38D 0.9900 . ?
O1S H1SA 0.8700 . ?
O1S H1SB 0.8701 . ?

loop_
_geom_hbond_atom_site_label_D
_geom_hbond_atom_site_label_H
_geom_hbond_atom_site_label_A
_geom_hbond_distance_DH
_geom_hbond_distance_HA
_geom_hbond_distance_DA
_geom_hbond_angle_DHA
_geom_hbond_site_symmetry_A
_geom_hbond_publ_flag
C29 H29 O1'^b 1.00 2.62 3.272(5) 122.5 . yes

loop_
_geom_torsion_atom_site_label_1
_geom_torsion_atom_site_label_2
_geom_torsion_atom_site_label_3
_geom_torsion_atom_site_label_4
_geom_torsion
_geom_torsion_site_symmetry_1
_geom_torsion_site_symmetry_2
_geom_torsion_site_symmetry_3
_geom_torsion_site_symmetry_4
_geom_torsion_publ_flag
C26 N1 N2 C28 1.03(13) . . . . ?
Li1 N1 N2 C28 -172.38(11) . . . . ?
C26 N1 N2 C19 -178.12(10) . . . . ?
Li1 N1 N2 C19 8.48(16) . . . . ?
C5 C1 C2 C3 -0.42(14) . . . . ?
C6 C1 C2 C3 -177.54(11) . . . . ?
Li1 C1 C2 C3 -64.71(11) . . . . ?
C5 C1 C2 Li1 64.29(10) . . . . ?
C6 C1 C2 Li1 -112.83(13) . . . . ?
C1 C2 C3 C4 -0.13(14) . . . . ?
Li1 C2 C3 C4 -63.51(11) . . . . ?
C1 C2 C3 Li1 63.38(11) . . . . ?
C2 C3 C4 C5 0.64(15) . . . . ?
Li1 C3 C4 C5 -60.81(11) . . . . ?
C2 C3 C4 Li1 61.44(11) . . . . ?
C3 C4 C5 C1 -0.90(14) . . . . ?
Li1 C4 C5 C1 -62.32(10) . . . . ?
C3 C4 C5 Li1 61.42(11) . . . . ?
C2 C1 C5 C4 0.81(14) . . . . ?
C6 C1 C5 C4 177.94(11) . . . . ?
Li1 C1 C5 C4 64.38(11) . . . . ?
C2 C1 C5 Li1 -63.57(10) . . . . ?
C6 C1 C5 Li1 113.55(13) . . . . ?
C2 C1 C6 C13 -7.49(16) . . . . ?
C5 C1 C6 C13 175.94(11) . . . . ?
Li1 C1 C6 C13 -95.08(12) . . . . ?
C2 C1 C6 C7 -122.49(12) . . . . ?
C5 C1 C6 C7 60.94(15) . . . . ?
Li1 C1 C6 C7 149.92(11) . . . . ?
C2 C1 C6 C19 118.95(12) . . . . ?
C5 C1 C6 C19 -57.62(15) . . . . ?
Li1 C1 C6 C19 31.36(14) . . . . ?
C1 C6 C7 C8 -5.18(16) . . . . ?
C13 C6 C7 C8 -123.54(12) . . . . ?
C19 C6 C7 C8 117.62(12) . . . . ?
C1 C6 C7 C12 173.51(10) . . . . ?
C13 C6 C7 C12 55.15(13) . . . . ?
C19 C6 C7 C12 -63.69(13) . . . . ?
C12 C7 C8 C9 1.86(17) . . . . ?
C6 C7 C8 C9 -179.44(11) . . . . ?
C7 C8 C9 C10 -0.19(19) . . . . ?
C8 C9 C10 C11 -0.85(19) . . . . ?
C9 C10 C11 C12 0.17(19) . . . . ?
C10 C11 C12 C7 1.58(19) . . . . ?
C8 C7 C12 C11 -2.56(18) . . . . ?
C6 C7 C12 C11 178.68(11) . . . . ?
C1 C6 C13 C18 121.06(13) . . . . ?
C7 C6 C13 C18 -118.18(13) . . . . ?
C19 C6 C13 C18 -5.04(16) . . . . ?
C1 C6 C13 C14 -62.06(13) . . . . ?
C7 C6 C13 C14 58.71(12) . . . . ?
C19 C6 C13 C14 171.85(10) . . . . ?
C18 C13 C14 C15 -1.36(18) . . . . ?
C6 C13 C14 C15 -178.57(11) . . . . ?
C13 C14 C15 C16 1.35(19) . . . . ?
C14 C15 C16 C17 -0.3(2) . . . . ?
C15 C16 C17 C18 -0.6(2) . . . . ?
C14 C13 C18 C17 0.39(19) . . . . ?
C6 C13 C18 C17 177.24(12) . . . . ?
C16 C17 C18 C13 0.6(2) . . . . ?
C28 N2 C19 C20 97.85(13) . . . . ?
N1 N2 C19 C20 -83.13(12) . . . . ?
C28 N2 C19 C6 -129.44(12) . . . . ?
N1 N2 C19 C6 49.59(14) . . . . ?
C1 C6 C19 N2 -69.27(12) . . . . ?
C13 C6 C19 N2 55.20(12) . . . . ?
C7 C6 C19 N2 167.58(9) . . . . ?
C1 C6 C19 C20 60.40(13) . . . . ?
C13 C6 C19 C20 -175.13(9) . . . . ?
C7 C6 C19 C20 -62.75(12) . . . . ?
N2 C19 C20 C25 21.75(15) . . . . ?
C6 C19 C20 C25 -110.00(12) . . . . ?
N2 C19 C20 C21 -155.23(11) . . . . ?
C6 C19 C20 C21 73.02(14) . . . . ?
C25 C20 C21 C22 2.72(19) . . . . ?
C19 C20 C21 C22 179.81(12) . . . . ?
C20 C21 C22 C23 -1.3(2) . . . . ?
C21 C22 C23 C24 -0.7(2) . . . . ?
C22 C23 C24 C25 1.3(2) . . . . ?
C23 C24 C25 C20 0.2(2) . . . . ?
C21 C20 C25 C24 -2.19(18) . . . . ?
C19 C20 C25 C24 -179.24(11) . . . . ?
N2 N1 C26 C27 -0.87(13) . . . . ?
Li1 N1 C26 C27 172.02(12) . . . . ?
N2 N1 C26 C29 176.80(10) . . . . ?
Li1 N1 C26 C29 -10.30(19) . . . . ?
N1 C26 C27 C28 0.42(14) . . . . ?
C29 C26 C27 C28 -177.04(12) . . . . ?
N1 N2 C28 C27 -0.79(13) . . . . ?
C19 N2 C28 C27 178.33(10) . . . . ?
N1 N2 C28 C32 -178.44(10) . . . . ?
C19 N2 C28 C32 0.67(18) . . . . ?
C26 C27 C28 N2 0.22(13) . . . . ?
C26 C27 C28 C32 177.71(12) . . . . ?
N1 C26 C29 C30 -174.00(11) . . . . ?
C27 C26 C29 C30 3.24(18) . . . . ?
N1 C26 C29 C31 -51.88(16) . . . . ?
C27 C26 C29 C31 125.35(14) . . . . ?
N2 C28 C32 C34 149.33(12) . . . . ?
C27 C28 C32 C34 -27.76(18) . . . . ?
N2 C28 C32 C33 -86.96(14) . . . . ?
C27 C28 C32 C33 95.96(15) . . . . ?
C38 O1 C35 C36 -43(2) . . . . ?
Li1 O1 C35 C36 161.4(12) . . . . ?
O1 C35 C36 C37 28(2) . . . . ?
C35 C36 C37 C38 -6.3(16) . . . . ?
C36 C37 C38 O1 -17.8(11) . . . . ?
C35 O1 C38 C37 38.1(16) . . . . ?
Li1 O1 C38 C37 -165.3(8) . . . . ?
C38' O1' C35' C36' -32.2(9) . . . . ?
Li1 O1' C35' C36' 175.9(5) . . . . ?
O1' C35' C36' C37' 13.1(9) . . . . ?
C35' C36' C37' C38' 8.5(7) . . . . ?
C35' O1' C38' C37' 36.3(6) . . . . ?
Li1 O1' C38' C37' -171.3(3) . . . . ?
C36' C37' C38' O1' -26.9(5) . . . . ?
